data_7044108
loop_
_publ_author_name
'CANAC, Yves'
'Lugan, No\"el'
'Benaissa, Idir'
'Taakili, Rachid'

_publ_section_title
;
 A Convenient Access to N-Phosphonio-Substituted NHC Metal Complexes [M =
 Ag(I), Rh(I), Pd(II)]
;
_journal_name_full 'Dalton Trans.'
_journal_paper_doi 10.1039/C7DT02759A
_journal_year 2017
_chemical_formula_moiety '2(Br), C33 H37 N2 P'
_chemical_formula_sum 'C33 H37 Br2 N2 P'
_chemical_formula_weight 652.43
_space_group_IT_number 2
_symmetry_cell_setting triclinic
_symmetry_Int_Tables_number 2
_symmetry_space_group_name_Hall '-P 1'
_symmetry_space_group_name_H-M 'P -1'
_atom_sites_solution_hydrogens geom
_audit_creation_date 2016-06-01T14:29:05-00:00
_audit_creation_method 'WinGX routine CIF_UPDATE'
_audit_update_record
;
2017-06-26 deposited with the CCDC.
2017-09-04 downloaded from the CCDC.
;
_cell_angle_alpha 108.122(2)
_cell_angle_beta 100.266(2)
_cell_angle_gamma 98.136(2)
_cell_formula_units_Z 2
_cell_length_a 9.6755(2)
_cell_length_b 12.7591(3)
_cell_length_c 13.7838(3)
_cell_measurement_reflns_used 11178
_cell_measurement_temperature 173(2)
_cell_measurement_theta_max 30.5140
_cell_measurement_theta_min 3.7120
_cell_volume 1555.63(7)
_computing_structure_refinement 'SHELXL-2014/7 (Sheldrick, 2014)'
_diffrn_ambient_environment N~2~
_diffrn_ambient_temperature 173(2)
_diffrn_detector 'CCD plate'
_diffrn_detector_type Eos
_diffrn_measured_fraction_theta_full 0.998
_diffrn_measured_fraction_theta_max 0.998
_diffrn_measurement_device 'four-circle diffractometer'
_diffrn_measurement_device_type 'Xcalibur, Eos, Gemini ultra'
_diffrn_measurement_method 'phi and omega scans'
_diffrn_radiation_monochromator graphite
_diffrn_radiation_probe x-ray
_diffrn_radiation_type 'Mo K\a'
_diffrn_radiation_wavelength 0.71073
_diffrn_reflns_av_R_equivalents 0.028
_diffrn_reflns_av_unetI/netI 0.0196
_diffrn_reflns_Laue_measured_fraction_full 0.998
_diffrn_reflns_Laue_measured_fraction_max 0.998
_diffrn_reflns_limit_h_max 12
_diffrn_reflns_limit_h_min -12
_diffrn_reflns_limit_k_max 15
_diffrn_reflns_limit_k_min -15
_diffrn_reflns_limit_l_max 17
_diffrn_reflns_limit_l_min -17
_diffrn_reflns_number 30779
_diffrn_reflns_point_group_measured_fraction_full 0.998
_diffrn_reflns_point_group_measured_fraction_max 0.998
_diffrn_reflns_theta_full 25.242
_diffrn_reflns_theta_max 26.372
_diffrn_reflns_theta_min 3.001
_diffrn_source 'fine-focus sealed X-ray tube'
_diffrn_source_type 'Enhance (Mo) X-ray Source'
_diffrn_standards_decay_% 0
_diffrn_standards_interval_count 0
_diffrn_standards_number 0
_exptl_absorpt_coefficient_mu 2.681
_exptl_absorpt_correction_T_max 1.00000
_exptl_absorpt_correction_T_min 0.76294
_exptl_absorpt_correction_type multi-scan
_exptl_absorpt_process_details
;
CrysAlisPro 1.171.38.43b (Rigaku Oxford Diffraction, 2015)
Empirical absorption correction using spherical harmonics,
 implemented in SCALE3 ABSPACK scaling algorithm.
;
_exptl_crystal_colour colourless
_exptl_crystal_density_diffrn 1.393
_exptl_crystal_density_method 'not measured'
_exptl_crystal_description block
_exptl_crystal_F_000 668
_exptl_crystal_size_max 0.5
_exptl_crystal_size_mid 0.3
_exptl_crystal_size_min 0.3
_refine_diff_density_max 0.503
_refine_diff_density_min -0.352
_refine_diff_density_rms 0.06
_refine_ls_extinction_method none
_refine_ls_goodness_of_fit_ref 1.05
_refine_ls_hydrogen_treatment constr
_refine_ls_matrix_type full
_refine_ls_number_parameters 346
_refine_ls_number_reflns 6356
_refine_ls_number_restraints 0
_refine_ls_restrained_S_all 1.05
_refine_ls_R_factor_all 0.0323
_refine_ls_R_factor_gt 0.0243
_refine_ls_shift/su_max 0.001
_refine_ls_shift/su_mean 0
_refine_ls_structure_factor_coef Fsqd
_refine_ls_weighting_details 'w=1/[\s^2^(Fo^2^)+(0.0344P)^2^+0.7464P] where P=(Fo^2^+2Fc^2^)/3'
_refine_ls_weighting_scheme calc
_refine_ls_wR_factor_gt 0.0609
_refine_ls_wR_factor_ref 0.0652
_reflns_Friedel_coverage 0
_reflns_number_gt 5498
_reflns_number_total 6356
_reflns_threshold_expression 'I > 2\s(I)'
_cod_data_source_file c7dt02759a2.cif
_cod_data_source_block 3Br2
_cod_original_cell_volume 1555.63(6)
_cod_database_code 7044108

loop_
_symmetry_equiv_pos_as_xyz
'x, y, z'
'-x, -y, -z'

loop_
_atom_site_label
_atom_site_type_symbol
_atom_site_fract_x
_atom_site_fract_y
_atom_site_fract_z
_atom_site_U_iso_or_equiv
_atom_site_adp_type
_atom_site_occupancy
_atom_site_site_symmetry_order
_atom_site_calc_flag
_atom_site_refinement_flags_posn
_atom_site_refinement_flags_adp
C1 C 0.3203(2) 0.35927(16) 0.13584(16) 0.0254(4) Uani 1 1 d . .
H10 H 0.3996 0.4128 0.1817 0.03 Uiso 1 1 calc R U
C2 C 0.0918(3) 0.28051(18) 0.0377(2) 0.0535(8) Uani 1 1 d . .
H12A H 0.0531 0.294 -0.0262 0.064 Uiso 1 1 calc R U
H12B H 0.0131 0.2573 0.0664 0.064 Uiso 1 1 calc R U
C3 C 0.1844(2) 0.19202(17) 0.01712(19) 0.0361(5) Uani 1 1 d . .
H13A H 0.1477 0.128 0.0358 0.043 Uiso 1 1 calc R U
H13B H 0.1894 0.1658 -0.0559 0.043 Uiso 1 1 calc R U
C4 C 0.4588(2) 0.21176(16) 0.09531(15) 0.0248(4) Uani 1 1 d . .
H14A H 0.5346 0.2641 0.0866 0.03 Uiso 1 1 calc R U
H14B H 0.4438 0.1402 0.0388 0.03 Uiso 1 1 calc R U
C5 C 0.50711(19) 0.19501(15) 0.19982(14) 0.0196(4) Uani 1 1 d . .
H15A H 0.4507 0.1258 0.1997 0.023 Uiso 1 1 calc R U
H15B H 0.4941 0.2574 0.2568 0.023 Uiso 1 1 calc R U
C6 C 0.66659(19) 0.18905(15) 0.21457(14) 0.0191(4) Uani 1 1 d . .
H16A H 0.7217 0.2634 0.2265 0.023 Uiso 1 1 calc R U
H16B H 0.6795 0.1386 0.1493 0.023 Uiso 1 1 calc R U
C11 C 0.1631(2) 0.49338(16) 0.14829(16) 0.0252(4) Uani 1 1 d . .
C12 C 0.2096(2) 0.56804(16) 0.09959(16) 0.0253(4) Uani 1 1 d . .
C13 C 0.1870(2) 0.67742(16) 0.13686(16) 0.0261(4) Uani 1 1 d . .
H5 H 0.2195 0.7294 0.107 0.031 Uiso 1 1 calc R U
C14 C 0.1172(2) 0.71067(17) 0.21732(17) 0.0289(4) Uani 1 1 d . .
C15 C 0.0661(2) 0.63227(19) 0.26008(18) 0.0342(5) Uani 1 1 d . .
H7 H 0.0153 0.6533 0.3118 0.041 Uiso 1 1 calc R U
C16 C 0.0892(2) 0.52242(18) 0.22726(19) 0.0320(5) Uani 1 1 d . .
C17 C 0.2823(3) 0.53325(19) 0.0101(2) 0.0428(6) Uani 1 1 d . .
H37A H 0.2283 0.4624 -0.0406 0.064 Uiso 1 1 calc R U
H37B H 0.3777 0.5256 0.0365 0.064 Uiso 1 1 calc R U
H37C H 0.2872 0.5896 -0.0226 0.064 Uiso 1 1 calc R U
C18 C 0.0982(3) 0.83104(19) 0.2570(2) 0.0429(6) Uani 1 1 d . .
H36A H 0.1185 0.8578 0.3324 0.064 Uiso 1 1 calc R U
H36B H 0.0011 0.8341 0.2294 0.064 Uiso 1 1 calc R U
H36C H 0.163 0.8777 0.2345 0.064 Uiso 1 1 calc R U
C19 C 0.0386(3) 0.4408(2) 0.2788(3) 0.0529(7) Uani 1 1 d . .
H38A H -0.0372 0.3814 0.2293 0.079 Uiso 1 1 calc R U
H38B H 0.0035 0.4798 0.338 0.079 Uiso 1 1 calc R U
H38C H 0.1172 0.4094 0.3021 0.079 Uiso 1 1 calc R U
C21 C 0.68010(19) 0.20984(16) 0.43345(14) 0.0206(4) Uani 1 1 d . .
C22 C 0.6300(2) 0.14877(17) 0.49277(16) 0.0271(4) Uani 1 1 d . .
H31 H 0.6336 0.0729 0.4758 0.033 Uiso 1 1 calc R U
C23 C 0.5749(2) 0.2011(2) 0.57693(17) 0.0343(5) Uani 1 1 d . .
H32 H 0.5423 0.1606 0.617 0.041 Uiso 1 1 calc R U
C24 C 0.5684(2) 0.3135(2) 0.60140(17) 0.0346(5) Uani 1 1 d . .
H33 H 0.5305 0.3483 0.6576 0.042 Uiso 1 1 calc R U
C25 C 0.6175(2) 0.37446(18) 0.54302(17) 0.0327(5) Uani 1 1 d . .
H34 H 0.6122 0.45 0.56 0.039 Uiso 1 1 calc R U
C26 C 0.6751(2) 0.32399(17) 0.45902(16) 0.0273(4) Uani 1 1 d . .
H35 H 0.7097 0.3655 0.4204 0.033 Uiso 1 1 calc R U
C31 C 0.93419(19) 0.17854(15) 0.34265(14) 0.0189(4) Uani 1 1 d . .
C32 C 0.9972(2) 0.12396(16) 0.26236(15) 0.0246(4) Uani 1 1 d . .
H23 H 0.9397 0.0741 0.1986 0.03 Uiso 1 1 calc R U
C33 C 1.1451(2) 0.14457(18) 0.27839(17) 0.0300(4) Uani 1 1 d . .
H22 H 1.1876 0.1077 0.2257 0.036 Uiso 1 1 calc R U
C34 C 1.2302(2) 0.22037(18) 0.37327(17) 0.0313(5) Uani 1 1 d . .
H21 H 1.3298 0.2336 0.3841 0.038 Uiso 1 1 calc R U
C35 C 1.1683(2) 0.27642(18) 0.45185(16) 0.0313(5) Uani 1 1 d . .
H20 H 1.226 0.3281 0.5147 0.038 Uiso 1 1 calc R U
C36 C 1.0199(2) 0.25534(16) 0.43679(15) 0.0250(4) Uani 1 1 d . .
H19 H 0.978 0.2926 0.4896 0.03 Uiso 1 1 calc R U
C41 C 0.6945(2) -0.00780(15) 0.28219(14) 0.0204(4) Uani 1 1 d . .
C42 C 0.7751(2) -0.06118(17) 0.33892(17) 0.0291(4) Uani 1 1 d . .
H25 H 0.8499 -0.0188 0.3965 0.035 Uiso 1 1 calc R U
C43 C 0.7428(3) -0.17811(19) 0.30884(19) 0.0360(5) Uani 1 1 d . .
H26 H 0.7954 -0.2139 0.347 0.043 Uiso 1 1 calc R U
C44 C 0.6328(2) -0.24138(17) 0.22248(18) 0.0317(5) Uani 1 1 d . .
H27 H 0.6129 -0.3197 0.2018 0.038 Uiso 1 1 calc R U
C45 C 0.5528(2) -0.18877(17) 0.16706(17) 0.0311(5) Uani 1 1 d . .
H28 H 0.478 -0.2317 0.1096 0.037 Uiso 1 1 calc R U
C46 C 0.5828(2) -0.07154(16) 0.19621(15) 0.0248(4) Uani 1 1 d . .
H29 H 0.5285 -0.0363 0.1584 0.03 Uiso 1 1 calc R U
Br1 Br -0.23712(2) 0.07545(2) -0.03213(2) 0.02507(6) Uani 1 1 d . .
Br2 Br 0.66902(2) 0.49810(2) 0.28024(2) 0.02704(6) Uani 1 1 d . .
N1 N 0.19316(17) 0.38162(13) 0.11468(15) 0.0285(4) Uani 1 1 d . .
N2 N 0.32639(18) 0.25500(13) 0.08685(14) 0.0279(4) Uani 1 1 d . .
P1 P 0.74161(5) 0.14301(4) 0.31880(4) 0.01708(10) Uani 1 1 d . .

loop_
_atom_site_aniso_label
_atom_site_aniso_U_11
_atom_site_aniso_U_22
_atom_site_aniso_U_33
_atom_site_aniso_U_23
_atom_site_aniso_U_13
_atom_site_aniso_U_12
C1 0.0211(10) 0.0223(9) 0.0287(10) 0.0083(8) -0.0020(8) 0.0032(8)
C2 0.0296(12) 0.0223(11) 0.085(2) 0.0093(12) -0.0229(13) -0.0002(9)
C3 0.0306(12) 0.0213(10) 0.0456(13) 0.0091(9) -0.0094(10) 0.0002(9)
C4 0.0263(10) 0.0241(9) 0.0240(10) 0.0082(8) 0.0028(8) 0.0094(8)
C5 0.0194(9) 0.0187(8) 0.0218(9) 0.0078(7) 0.0044(7) 0.0065(7)
C6 0.0203(9) 0.0198(8) 0.0196(9) 0.0088(7) 0.0056(7) 0.0062(7)
C11 0.0163(9) 0.0217(9) 0.0368(11) 0.0122(8) -0.0001(8) 0.0044(7)
C12 0.0212(10) 0.0242(9) 0.0286(10) 0.0085(8) 0.0030(8) 0.0036(8)
C13 0.0259(10) 0.0233(9) 0.0324(11) 0.0151(8) 0.0056(8) 0.0048(8)
C14 0.0249(10) 0.0297(10) 0.0352(11) 0.0145(9) 0.0044(9) 0.0114(8)
C15 0.0309(11) 0.0440(13) 0.0421(13) 0.0240(10) 0.0184(10) 0.0202(10)
C16 0.0212(10) 0.0366(11) 0.0492(13) 0.0282(10) 0.0090(9) 0.0093(9)
C17 0.0600(16) 0.0303(11) 0.0441(14) 0.0133(10) 0.0245(12) 0.0114(11)
C18 0.0513(15) 0.0360(12) 0.0512(15) 0.0174(11) 0.0202(12) 0.0242(11)
C19 0.0444(15) 0.0598(16) 0.087(2) 0.0554(16) 0.0334(15) 0.0237(13)
C21 0.0193(9) 0.0257(9) 0.0177(9) 0.0064(7) 0.0064(7) 0.0081(7)
C22 0.0275(11) 0.0294(10) 0.0265(10) 0.0098(8) 0.0100(8) 0.0074(8)
C23 0.0353(12) 0.0430(12) 0.0285(11) 0.0130(10) 0.0161(9) 0.0081(10)
C24 0.0311(12) 0.0460(13) 0.0244(11) 0.0037(9) 0.0117(9) 0.0133(10)
C25 0.0344(12) 0.0315(11) 0.0280(11) 0.0017(9) 0.0064(9) 0.0150(9)
C26 0.0316(11) 0.0278(10) 0.0246(10) 0.0089(8) 0.0086(8) 0.0107(8)
C31 0.0191(9) 0.0202(8) 0.0188(9) 0.0078(7) 0.0050(7) 0.0056(7)
C32 0.0239(10) 0.0252(9) 0.0203(9) 0.0016(8) 0.0059(8) 0.0048(8)
C33 0.0239(10) 0.0351(11) 0.0311(11) 0.0081(9) 0.0112(9) 0.0086(9)
C34 0.0194(10) 0.0418(12) 0.0327(11) 0.0142(10) 0.0053(8) 0.0048(9)
C35 0.0281(11) 0.0370(11) 0.0221(10) 0.0081(9) -0.0017(8) -0.0006(9)
C36 0.0275(10) 0.0288(10) 0.0185(9) 0.0066(8) 0.0073(8) 0.0063(8)
C41 0.0219(9) 0.0208(9) 0.0240(9) 0.0100(7) 0.0115(8) 0.0088(7)
C42 0.0271(11) 0.0300(10) 0.0351(11) 0.0171(9) 0.0068(9) 0.0085(8)
C43 0.0388(12) 0.0349(12) 0.0534(14) 0.0311(11) 0.0205(11) 0.0198(10)
C44 0.0436(13) 0.0197(9) 0.0421(13) 0.0143(9) 0.0266(11) 0.0097(9)
C45 0.0378(12) 0.0233(10) 0.0297(11) 0.0060(8) 0.0114(9) 0.0012(9)
C46 0.0281(10) 0.0220(9) 0.0259(10) 0.0091(8) 0.0074(8) 0.0071(8)
Br1 0.02879(11) 0.01889(10) 0.02488(11) 0.00520(7) 0.00600(8) 0.00250(7)
Br2 0.02635(11) 0.01881(10) 0.03262(12) 0.00662(8) 0.00282(8) 0.00457(8)
N1 0.0175(8) 0.0200(8) 0.0442(10) 0.0126(7) -0.0028(7) 0.0014(6)
N2 0.0236(9) 0.0215(8) 0.0331(9) 0.0084(7) -0.0057(7) 0.0053(7)
P1 0.0180(2) 0.0181(2) 0.0167(2) 0.00614(17) 0.00542(18) 0.00649(18)

loop_
_atom_type_symbol
_atom_type_description
_atom_type_scat_dispersion_real
_atom_type_scat_dispersion_imag
_atom_type_scat_source
C C 0.0033 0.0016 'International Tables Vol C Tables 4.2.6.8 and 6.1.1.4'
H H 0 0 'International Tables Vol C Tables 4.2.6.8 and 6.1.1.4'
Br Br -0.2901 2.4595 'International Tables Vol C Tables 4.2.6.8 and 6.1.1.4'
N N 0.0061 0.0033 'International Tables Vol C Tables 4.2.6.8 and 6.1.1.4'
P P 0.1023 0.0942 'International Tables Vol C Tables 4.2.6.8 and 6.1.1.4'

loop_
_geom_angle_atom_site_label_1
_geom_angle_atom_site_label_2
_geom_angle_atom_site_label_3
_geom_angle
N1 C1 N2 114.04(18)
N1 C1 H10 123
N2 C1 H10 123
N1 C2 C3 103.31(17)
N1 C2 H12A 111.1
C3 C2 H12A 111.1
N1 C2 H12B 111.1
C3 C2 H12B 111.1
H12A C2 H12B 109.1
N2 C3 C2 102.59(16)
N2 C3 H13A 111.2
C2 C3 H13A 111.2
N2 C3 H13B 111.2
C2 C3 H13B 111.2
H13A C3 H13B 109.2
N2 C4 C5 113.13(16)
N2 C4 H14A 109
C5 C4 H14A 109
N2 C4 H14B 109
C5 C4 H14B 109
H14A C4 H14B 107.8
C4 C5 C6 107.84(15)
C4 C5 H15A 110.1
C6 C5 H15A 110.1
C4 C5 H15B 110.1
C6 C5 H15B 110.1
H15A C5 H15B 108.5
C5 C6 P1 116.84(13)
C5 C6 H16A 108.1
P1 C6 H16A 108.1
C5 C6 H16B 108.1
P1 C6 H16B 108.1
H16A C6 H16B 107.3
C16 C11 C12 122.59(18)
C16 C11 N1 119.18(18)
C12 C11 N1 118.23(18)
C13 C12 C11 117.54(19)
C13 C12 C17 120.53(18)
C11 C12 C17 121.93(18)
C14 C13 C12 121.61(19)
C14 C13 H5 119.2
C12 C13 H5 119.2
C13 C14 C15 119.05(19)
C13 C14 C18 119.77(19)
C15 C14 C18 121.2(2)
C14 C15 C16 121.5(2)
C14 C15 H7 119.3
C16 C15 H7 119.3
C11 C16 C15 117.60(19)
C11 C16 C19 122.1(2)
C15 C16 C19 120.2(2)
C12 C17 H37A 109.5
C12 C17 H37B 109.5
H37A C17 H37B 109.5
C12 C17 H37C 109.5
H37A C17 H37C 109.5
H37B C17 H37C 109.5
C14 C18 H36A 109.5
C14 C18 H36B 109.5
H36A C18 H36B 109.5
C14 C18 H36C 109.5
H36A C18 H36C 109.5
H36B C18 H36C 109.5
C16 C19 H38A 109.5
C16 C19 H38B 109.5
H38A C19 H38B 109.5
C16 C19 H38C 109.5
H38A C19 H38C 109.5
H38B C19 H38C 109.5
C22 C21 C26 120.07(17)
C22 C21 P1 121.29(14)
C26 C21 P1 118.53(15)
C23 C22 C21 119.97(19)
C23 C22 H31 120
C21 C22 H31 120
C24 C23 C22 119.9(2)
C24 C23 H32 120
C22 C23 H32 120
C25 C24 C23 120.43(19)
C25 C24 H33 119.8
C23 C24 H33 119.8
C24 C25 C26 120.6(2)
C24 C25 H34 119.7
C26 C25 H34 119.7
C25 C26 C21 119.0(2)
C25 C26 H35 120.5
C21 C26 H35 120.5
C36 C31 C32 120.07(17)
C36 C31 P1 122.51(14)
C32 C31 P1 117.41(14)
C33 C32 C31 119.71(18)
C33 C32 H23 120.1
C31 C32 H23 120.1
C32 C33 C34 119.86(19)
C32 C33 H22 120.1
C34 C33 H22 120.1
C35 C34 C33 120.58(19)
C35 C34 H21 119.7
C33 C34 H21 119.7
C34 C35 C36 119.90(19)
C34 C35 H20 120
C36 C35 H20 120
C35 C36 C31 119.84(18)
C35 C36 H19 120.1
C31 C36 H19 120.1
C46 C41 C42 119.94(18)
C46 C41 P1 120.82(14)
C42 C41 P1 119.19(15)
C43 C42 C41 119.6(2)
C43 C42 H25 120.2
C41 C42 H25 120.2
C44 C43 C42 120.3(2)
C44 C43 H26 119.9
C42 C43 H26 119.9
C45 C44 C43 120.07(19)
C45 C44 H27 120
C43 C44 H27 120
C44 C45 C46 120.6(2)
C44 C45 H28 119.7
C46 C45 H28 119.7
C41 C46 C45 119.47(18)
C41 C46 H29 120.3
C45 C46 H29 120.3
C1 N1 C11 124.37(16)
C1 N1 C2 109.97(17)
C11 N1 C2 124.91(16)
C1 N2 C4 123.69(17)
C1 N2 C3 110.06(16)
C4 N2 C3 126.10(16)
C6 P1 C21 109.18(8)
C6 P1 C41 111.57(9)
C21 P1 C41 110.31(9)
C6 P1 C31 108.16(8)
C21 P1 C31 111.63(8)
C41 P1 C31 105.97(8)

loop_
_geom_bond_atom_site_label_1
_geom_bond_atom_site_label_2
_geom_bond_distance
C1 N1 1.305(2)
C1 N2 1.307(2)
C1 H10 0.93
C2 N1 1.474(3)
C2 C3 1.528(3)
C2 H12A 0.97
C2 H12B 0.97
C3 N2 1.481(3)
C3 H13A 0.97
C3 H13B 0.97
C4 N2 1.465(2)
C4 C5 1.523(3)
C4 H14A 0.97
C4 H14B 0.97
C5 C6 1.536(2)
C5 H15A 0.97
C5 H15B 0.97
C6 P1 1.7918(18)
C6 H16A 0.97
C6 H16B 0.97
C11 C16 1.391(3)
C11 C12 1.395(3)
C11 N1 1.445(2)
C12 C13 1.393(3)
C12 C17 1.506(3)
C13 C14 1.386(3)
C13 H5 0.93
C14 C15 1.387(3)
C14 C18 1.512(3)
C15 C16 1.396(3)
C15 H7 0.93
C16 C19 1.506(3)
C17 H37A 0.96
C17 H37B 0.96
C17 H37C 0.96
C18 H36A 0.96
C18 H36B 0.96
C18 H36C 0.96
C19 H38A 0.96
C19 H38B 0.96
C19 H38C 0.96
C21 C22 1.393(3)
C21 C26 1.398(3)
C21 P1 1.7942(18)
C22 C23 1.384(3)
C22 H31 0.93
C23 C24 1.381(3)
C23 H32 0.93
C24 C25 1.378(3)
C24 H33 0.93
C25 C26 1.390(3)
C25 H34 0.93
C26 H35 0.93
C31 C36 1.388(3)
C31 C32 1.401(3)
C31 P1 1.7987(18)
C32 C33 1.383(3)
C32 H23 0.93
C33 C34 1.388(3)
C33 H22 0.93
C34 C35 1.384(3)
C34 H21 0.93
C35 C36 1.388(3)
C35 H20 0.93
C36 H19 0.93
C41 C46 1.389(3)
C41 C42 1.396(3)
C41 P1 1.7973(18)
C42 C43 1.390(3)
C42 H25 0.93
C43 C44 1.381(3)
C43 H26 0.93
C44 C45 1.374(3)
C44 H27 0.93
C45 C46 1.395(3)
C45 H28 0.93
C46 H29 0.93
